data_7706136
loop_
_publ_author_name
'Kobylarczyk, Jedrzej'
'Liberka, Michal'
'Stanek, Jan J.'
'Sieklucka, Barbara'
'Podgajny, Robert'

_publ_section_title
;
 Tuning of the phase transition between site selective SCO and
 intermetallic ET in trimetallic magnetic cyanido-bridged clusters.
;
_journal_issue 47
_journal_name_full 'Dalton transactions (Cambridge, England : 2003)'
_journal_page_first 17321
_journal_page_last 17330
_journal_paper_doi 10.1039/d0dt03340e
_journal_volume 49
_journal_year 2020
_chemical_formula_moiety 'C72 H96 Fe9 N48 O24 Re5 W1, 10(C H3 O H)'
_chemical_formula_sum 'C82 H136 Fe9 N48 O34 Re3 W3'
_chemical_formula_weight 3951.18
_space_group_crystal_system monoclinic
_space_group_IT_number 15
_space_group_name_Hall '-C 2yc'
_space_group_name_H-M_alt 'C 1 2/c 1'
_atom_sites_solution_hydrogens mixed
_atom_sites_solution_primary dual
_audit_creation_date 2020-10-23
_audit_creation_method
;
Olex2 1.3
(compiled 2020.07.31 svn.rc2a77460 for OlexSys, GUI svn.r6145)
;
_audit_update_record
;
2020-10-23 deposited with the CCDC.	2020-11-02 downloaded from the CCDC.
;
_cell_angle_alpha 90
_cell_angle_beta 114.211(8)
_cell_angle_gamma 90
_cell_formula_units_Z 4
_cell_length_a 28.846(7)
_cell_length_b 19.201(5)
_cell_length_c 32.426(7)
_cell_measurement_reflns_used 9550
_cell_measurement_temperature 240
_cell_measurement_theta_max 25.54
_cell_measurement_theta_min 2.46
_cell_volume 16380(7)
_computing_cell_refinement 'SAINT V8.40A (Bruker Nano, Inc., 2019)'
_computing_data_collection 'Bruker APEX3 Bruker-AXS'
_computing_data_reduction 'SAINT V8.40A (Bruker Nano, Inc., 2019)'
_computing_molecular_graphics 'Olex2 1.3 (Dolomanov et al., 2009)'
_computing_publication_material 'Olex2 1.3 (Dolomanov et al., 2009)'
_computing_structure_refinement 'SHELXL 2018/3 (Sheldrick, 2015)'
_computing_structure_solution 'SHELXT 2014/5 (Sheldrick, 2014)'
_diffrn_ambient_temperature 240
_diffrn_measured_fraction_theta_full 0.996
_diffrn_measured_fraction_theta_max 0.996
_diffrn_measurement_device_type 'Bruker APEX-II CCD'
_diffrn_measurement_method '\f and \w scans'
_diffrn_radiation_type MoK\a
_diffrn_radiation_wavelength 0.71073
_diffrn_reflns_av_R_equivalents 0.0810
_diffrn_reflns_av_unetI/netI 0.0768
_diffrn_reflns_Laue_measured_fraction_full 0.996
_diffrn_reflns_Laue_measured_fraction_max 0.996
_diffrn_reflns_limit_h_max 34
_diffrn_reflns_limit_h_min -32
_diffrn_reflns_limit_k_max 22
_diffrn_reflns_limit_k_min -22
_diffrn_reflns_limit_l_max 38
_diffrn_reflns_limit_l_min -38
_diffrn_reflns_number 47150
_diffrn_reflns_point_group_measured_fraction_full 0.996
_diffrn_reflns_point_group_measured_fraction_max 0.996
_diffrn_reflns_theta_full 25.027
_diffrn_reflns_theta_max 25.027
_diffrn_reflns_theta_min 2.384
_diffrn_source_current 22.0
_diffrn_source_power 0.99
_diffrn_source_voltage 45.0
_diffrn_standards_number 0
_exptl_absorpt_coefficient_mu 5.142
_exptl_absorpt_correction_T_max 0.7452
_exptl_absorpt_correction_T_min 0.4615
_exptl_absorpt_correction_type multi-scan
_exptl_absorpt_process_details
'SADABS-2016/2 (Bruker,2016/2) was used for absorption correction. wR2(int) was 0.1159 before and 0.0635 after correction. The Ratio of minimum to maximum transmission is 0.6193. The \l/2 correction factor is Not present.'
_exptl_crystal_colour green
_exptl_crystal_colour_primary green
_exptl_crystal_density_diffrn 1.602
_exptl_crystal_description block
_exptl_crystal_F_000 7668
_exptl_crystal_size_max 0.21
_exptl_crystal_size_mid 0.19
_exptl_crystal_size_min 0.11
_refine_diff_density_max 1.935
_refine_diff_density_min -1.545
_refine_diff_density_rms 0.184
_refine_ls_extinction_method none
_refine_ls_goodness_of_fit_ref 1.053
_refine_ls_hydrogen_treatment mixed
_refine_ls_matrix_type full
_refine_ls_number_parameters 946
_refine_ls_number_reflns 14428
_refine_ls_number_restraints 137
_refine_ls_restrained_S_all 1.056
_refine_ls_R_factor_all 0.0906
_refine_ls_R_factor_gt 0.0539
_refine_ls_shift/su_max 0.001
_refine_ls_shift/su_mean 0.000
_refine_ls_structure_factor_coef Fsqd
_refine_ls_weighting_details 'w=1/[\s^2^(Fo^2^)+(0.0147P)^2^+511.2505P] where P=(Fo^2^+2Fc^2^)/3'
_refine_ls_weighting_scheme calc
_refine_ls_wR_factor_gt 0.1107
_refine_ls_wR_factor_ref 0.1231
_reflns_Friedel_coverage 0.000
_reflns_number_gt 10219
_reflns_number_total 14428
_reflns_threshold_expression 'I > 2\s(I)'
_cod_data_source_file d0dt03340e2.cif
_cod_data_source_block 3HT
_cod_original_cell_volume 16381(7)
_cod_database_code 7706136
_shelx_shelxl_version_number 2018/3
_shelx_space_group_comment
;
The symmetry employed for this shelxl refinement is uniquely defined
by the following loop, which should always be used as a source of
symmetry information in preference to the above space-group names.
They are only intended as comments.
;
_shelx_estimated_absorpt_t_max 0.602
_shelx_estimated_absorpt_t_min 0.411
_olex2_refinement_description
;
1. Fixed Uiso
 At 1.5 times of:
  All C(H,H,H) groups, All O(H) groups, All O(H,H) groups
2. Shared sites
{Re3, W3}
{Re1, W1}
{Re2, W2}
3. Restrained distances
 O6M-H6M
 0.85 with sigma of 0.01
 C13S-O13S
 1.4 with sigma of 0.02
 O13S-C13S
 1.4 with sigma of 0.02
 O5M-H5M
 0.85 with sigma of 0.01
 O7M-C7M
 1.4 with sigma of 0.02
 C7N-O7M
 1.4 with sigma of 0.02
 O10M-H10M
 0.85 with sigma of 0.01
 O11M-H11M
 0.85 with sigma of 0.01
 O3M-H3M
 0.85 with sigma of 0.01
 O2M-H2M
 0.85 with sigma of 0.01
 O1M-H1M
 0.85 with sigma of 0.01
 O8M-H8M
 0.85 with sigma of 0.01
 O9M-H9M
 0.85 with sigma of 0.01
 C16S-O16S
 1.4 with sigma of 0.02
 O2S-C2S
 1.4 with sigma of 0.02
 O3S-C3S
 1.4 with sigma of 0.02
 O11S-C11S
 1.4 with sigma of 0.02
 C10S-O10S
 1.4 with sigma of 0.02
 O9S-C9S
 1.4 with sigma of 0.02
 C15S-O15S
 1.4 with sigma of 0.02
 O5S-C5S
 1.4 with sigma of 0.02
 C12M-O12M
 1.4 with sigma of 0.02
 O12M-C12N
 1.4 with sigma of 0.02
 O12M-H12A
 0.85 with sigma of 0.01
 O12M-H12M
 0.85 with sigma of 0.01
 C4M-O4M
 1.4 with sigma of 0.02
 C4N-O4M
 1.4 with sigma of 0.02
 O4M-H4M
 0.85 with sigma of 0.01
 O4M-H4MA
 0.85 with sigma of 0.01
 O14S-C14S
 1.4 with sigma of 0.02
 C12S_$1-O12S_$1
 1.4 with sigma of 0.02
 O4S_$1-C4S_$1
 1.4 with sigma of 0.02
 C8S_$2-O8S_$2
 1.4 with sigma of 0.02
 C7S-O7S
 1.4 with sigma of 0.02
 O13S-O7M
 3.3 with sigma of 0.02
 O7M-H7MA
 0.86 with sigma of 0.01
 O7M-H7M
 0.86 with sigma of 0.01
 H7M-O13S
 2.58 with sigma of 0.02
 C6M-H6M
 1.858068 with sigma of 0.02
 Fe3-H6M
 2.690204 with sigma of 0.02
 C5M-H5M
 1.865076 with sigma of 0.02
 Fe3-H5M
 2.631727 with sigma of 0.02
 C10M-H10M
 1.916783 with sigma of 0.02
 Fe5-H10M
 2.698926 with sigma of 0.02
 C11M-H11M
 1.872267 with sigma of 0.02
 Fe5-H11M
 2.717876 with sigma of 0.02
 C3M-H3M
 1.893816 with sigma of 0.02
 Fe2-H3M
 2.686361 with sigma of 0.02
 C2M-H2M
 1.938204 with sigma of 0.02
 Fe2-H2M
 2.767683 with sigma of 0.02
 C1M-H1M
 1.891701 with sigma of 0.02
 Fe2-H1M
 2.71393 with sigma of 0.02
 C8M-H8M
 1.901447 with sigma of 0.02
 Fe4-H8M
 2.700932 with sigma of 0.02
 C9M-H9M
 1.920707 with sigma of 0.02
 Fe4-H9M
 2.780562 with sigma of 0.02
 C12N-H12A
 1.849796 with sigma of 0.02
 Fe5-H12A
 2.635335 with sigma of 0.02
 C12M-H12M
 1.86479 with sigma of 0.02
 Fe5-H12M
 2.690013 with sigma of 0.02
 C4M-H4M
 1.846172 with sigma of 0.02
 Fe3-H4M
 2.702618 with sigma of 0.02
 C4N-H4MA
 1.85586 with sigma of 0.02
 Fe3-H4MA
 2.718472 with sigma of 0.02
 H9M_$1-C12S_$1
 1.87 with sigma of 0.04
 H5MB-O8S
 1.87 with sigma of 0.04
 C7M-H7M
 1.859822 with sigma of 0.02
 Fe4-H7M
 2.764684 with sigma of 0.02
 Fe4-H7MA
 2.774412 with sigma of 0.02
 C7N-H7MA
 1.874925 with sigma of 0.02
4. Rigid bond restraints
 O9M, C9M
 with sigma for 1-2 distances of 0.01 and sigma for 1-3 distances of 0.01
5. Uiso/Uaniso restraints and constraints
C4: within 1.7A with sigma of 0.01 and sigma for terminal atoms of 0.01 within
1.7A
O9M \\sim C9M: within 3A with sigma of 0.01 and sigma for terminal atoms of
0.02 within 3A
O5M \\sim C5M: within 3A with sigma of 0.01 and sigma for terminal atoms of
0.02 within 3A
O1M \\sim C1M: within 3A with sigma of 0.01 and sigma for terminal atoms of
0.02 within 3A
O12M \\sim C12M \\sim C12N: within 3A with sigma of 0.01 and sigma for terminal
atoms of 0.02 within 3A
Uanis(C4) \\sim Ueq: with sigma of 0.01 and sigma for terminal atoms of 0.2
Uanis(N8) \\sim Ueq: with sigma of 0.1 and sigma for terminal atoms of 0.01
Uanis(C8) \\sim Ueq: with sigma of 0.01 and sigma for terminal atoms of 0.01
Uanis(N7) \\sim Ueq: with sigma of 0.1 and sigma for terminal atoms of 0.01
Uanis(C7) \\sim Ueq: with sigma of 0.01 and sigma for terminal atoms of 0.2
Uanis(Re1) = Uanis(W1)
Uanis(Re2) = Uanis(W2)
Uanis(W2) = Uanis(Re2)
Uanis(W1) = Uanis(Re1)
Uanis(Re3) = Uanis(W3)
6. Others
 Fixed Sof: Re1(0.5) Re2(0.5) Re3(0.5) W1(0.5) W2(0.5) W3(0.5) H4M(0.65)
 H4MA(0.35) H7M(0.5) H7MA(0.5) H12A(0.5) H12M(0.5) C4M(0.65) H4MB(0.65)
 H4MC(0.65) H4MD(0.65) C7M(0.5) H7MB(0.5) H7MC(0.5) H7MD(0.5) C12M(0.5)
 H12B(0.5) H12C(0.5) H12D(0.5) C4N(0.35) H4NA(0.35) H4NB(0.35) H4NC(0.35)
 C7N(0.5) H7NA(0.5) H7NB(0.5) H7NC(0.5) C12N(0.5) H12E(0.5) H12F(0.5) H12G(0.5)
 O1S(0.5) C1S(0.5) O2S(0.5) C2S(0.5) O3S(0.25) C3S(0.25) O4S(0.125) C4S(0.125)
 O5S(0.5) C5S(0.5) O6S(0.5) C6S(0.5) O7S(0.25) C7S(0.25) O8S(0.125) C8S(0.125)
 O9S(0.125) C9S(0.125) O10S(0.25) C10S(0.25) O11S(0.25) C11S(0.25) O12S(0.125)
 C12S(0.125) O13S(0.25) C13S(0.25) O14S(0.25) C14S(0.25) O15S(0.25) C15S(0.25)
 O16S(0.25) C16S(0.25) O17S(0.25) C17S(0.25) O18S(0.25) C18S(0.25)
7.a Idealised Me refined as rotating group:
 C1M(H1MA,H1MB,H1MC), C2M(H2MA,H2MB,H2MC), C3M(H3MA,H3MB,H3MC), C4M(H4MB,H4MC,
 H4MD), C5M(H5MA,H5MB,H5MC), C6M(H6MA,H6MB,H6MC), C7M(H7MB,H7MC,H7MD), C8M(H8MA,
 H8MB,H8MC), C9M(H9MA,H9MB,H9MC), C10M(H10A,H10B,H10C), C11M(H11A,H11B,H11C),
 C12M(H12B,H12C,H12D), C4N(H4NA,H4NB,H4NC), C7N(H7NA,H7NB,H7NC), C12N(H12E,H12F,
 H12G)
;
_olex2_submission_special_instructions 'No special instructions were received'

loop_
_space_group_symop_operation_xyz
'x, y, z'
'-x, y, -z+1/2'
'x+1/2, y+1/2, z'
'-x+1/2, y+1/2, -z+1/2'
'-x, -y, -z'
'x, -y, z-1/2'
'-x+1/2, -y+1/2, -z'
'x+1/2, -y+1/2, z-1/2'

loop_
_atom_site_label
_atom_site_type_symbol
_atom_site_fract_x
_atom_site_fract_y
_atom_site_fract_z
_atom_site_U_iso_or_equiv
_atom_site_adp_type
_atom_site_occupancy
_atom_site_site_symmetry_order
_atom_site_calc_flag
_atom_site_refinement_flags_posn
_atom_site_refinement_flags_adp
_atom_site_refinement_flags_occupancy
_atom_site_disorder_assembly
_atom_site_disorder_group
Re1 Re 0.55941(2) 0.44815(2) 0.37429(2) 0.02865(11) Uani 0.5 1 d . . P . .
Re2 Re 0.58134(2) 0.83182(2) 0.37939(2) 0.03082(12) Uani 0.5 1 d . . P . .
Re3 Re 0.32515(2) 0.65712(2) 0.26491(2) 0.02679(11) Uani 0.5 1 d . . P . .
W1 W 0.55941(2) 0.44815(2) 0.37429(2) 0.02865(11) Uani 0.5 1 d . . P . .
W2 W 0.58134(2) 0.83182(2) 0.37939(2) 0.03082(12) Uani 0.5 1 d . . P . .
W3 W 0.32515(2) 0.65712(2) 0.26491(2) 0.02679(11) Uani 0.5 1 d . . P . .
Fe1 Fe 0.500000 0.64543(10) 0.250000 0.0175(4) Uani 1 2 d S T P . .
Fe2 Fe 0.39407(6) 0.91821(8) 0.26845(6) 0.0344(4) Uani 1 1 d D . . . .
Fe3 Fe 0.47323(6) 0.65337(9) 0.43273(5) 0.0357(4) Uani 1 1 d D . . . .
Fe4 Fe 0.71711(6) 0.62340(9) 0.41076(5) 0.0360(4) Uani 1 1 d D . . . .
Fe5 Fe 0.37076(6) 0.38684(8) 0.25278(5) 0.0307(4) Uani 1 1 d D . . . .
O1M O 0.4178(4) 1.0223(5) 0.2670(4) 0.072(3) Uani 1 1 d D U . . .
H1M H 0.405(3) 1.050(3) 0.244(2) 0.108 Uiso 1 1 d D U . . .
O2M O 0.3802(4) 0.9466(5) 0.3264(4) 0.069(3) Uani 1 1 d D . . . .
H2M H 0.377(5) 0.9878(13) 0.335(2) 0.103 Uiso 1 1 d D U . . .
O3M O 0.3211(3) 0.9536(5) 0.2265(4) 0.063(3) Uani 1 1 d D . . . .
H3M H 0.308(2) 0.991(4) 0.231(3) 0.094 Uiso 1 1 d D U . . .
O4M O 0.4335(4) 0.5804(5) 0.4565(3) 0.061(3) Uani 1 1 d D . . . .
H4M H 0.404(3) 0.589(3) 0.456(6) 0.091 Uiso 0.65 1 d D U P A 1
H4MA H 0.435(7) 0.580(6) 0.483(2) 0.091 Uiso 0.35 1 d D U P B 2
O5M O 0.4342(4) 0.7320(6) 0.4517(5) 0.085(3) Uani 1 1 d D U . . .
H5M H 0.448(3) 0.772(2) 0.458(5) 0.128 Uiso 1 1 d D U . . .
O6M O 0.5278(3) 0.6572(5) 0.5007(3) 0.055(3) Uani 1 1 d D . . . .
H6M H 0.5216(19) 0.644(7) 0.5229(7) 0.083 Uiso 1 1 d D U . . .
O7M O 0.7316(4) 0.6217(6) 0.4813(3) 0.068(3) Uani 1 1 d D . . . .
H7M H 0.737(6) 0.5859(18) 0.4987(17) 0.101 Uiso 0.5 1 d D U P C 1
H7MA H 0.7601(12) 0.626(14) 0.5044(7) 0.101 Uiso 0.5 1 d D U P D 2
O8M O 0.7800(3) 0.6912(5) 0.4280(3) 0.056(3) Uani 1 1 d D . . . .
H8M H 0.806(3) 0.690(5) 0.453(2) 0.084 Uiso 1 1 d D U . . .
O9M O 0.7676(4) 0.5372(6) 0.4262(4) 0.079(3) Uani 1 1 d D U . . .
H9M H 0.8000(7) 0.535(2) 0.439(3) 0.119 Uiso 1 1 d D U . . .
O10M O 0.2941(3) 0.3743(5) 0.2061(3) 0.059(3) Uani 1 1 d D . . . .
H10M H 0.2858(9) 0.361(6) 0.1788(14) 0.088 Uiso 1 1 d D U . . .
O11M O 0.3477(3) 0.3562(5) 0.3049(3) 0.051(2) Uani 1 1 d D . . . .
H11M H 0.328(4) 0.322(5) 0.3024(17) 0.076 Uiso 1 1 d D U . . .
O12M O 0.3817(4) 0.2787(5) 0.2449(4) 0.071(3) Uani 1 1 d D U . . .
H12A H 0.411(3) 0.266(3) 0.247(10) 0.107 Uiso 0.5 1 d D U P E 2
H12M H 0.376(9) 0.261(2) 0.2193(17) 0.107 Uiso 0.5 1 d D U P F 1
N1 N 0.5220(3) 0.5716(4) 0.2968(3) 0.027(2) Uani 1 1 d . . . . .
N2 N 0.4477(4) 0.3994(5) 0.3001(3) 0.036(2) Uani 1 1 d . . . . .
N3 N 0.6065(4) 0.4089(5) 0.3008(3) 0.040(2) Uani 1 1 d . . . . .
N4 N 0.6559(4) 0.5534(6) 0.3969(3) 0.050(3) Uani 1 1 d . . . . .
N5 N 0.5149(4) 0.5726(6) 0.4170(3) 0.044(3) Uani 1 1 d . . . . .
N6 N 0.4996(5) 0.3764(7) 0.4302(4) 0.071(4) Uani 1 1 d . . . . .
N7 N 0.5772(8) 0.2829(11) 0.3740(7) 0.127(6) Uani 1 1 d . U . . .
N8 N 0.6439(9) 0.4209(12) 0.4769(8) 0.157(8) Uani 1 1 d . U . . .
N9 N 0.5278(3) 0.7176(5) 0.2987(3) 0.0254(19) Uani 1 1 d . . . . .
N10 N 0.6659(4) 0.7098(6) 0.3980(4) 0.054(3) Uani 1 1 d . . . . .
N11 N 0.4052(4) 0.8928(5) 0.2096(4) 0.044(3) Uani 1 1 d . . . . .
N12 N 0.4685(4) 0.8877(5) 0.3127(3) 0.043(2) Uani 1 1 d . . . . .
N13 N 0.5117(4) 0.7323(5) 0.4133(3) 0.040(2) Uani 1 1 d . . . . .
N14 N 0.6389(5) 0.8178(7) 0.4888(4) 0.069(4) Uani 1 1 d . . . . .
N15 N 0.6908(7) 0.9140(11) 0.4161(6) 0.141(8) Uani 1 1 d . . . . .
N16 N 0.5580(8) 0.9796(9) 0.4156(7) 0.152(9) Uani 1 1 d . . . . .
N17 N 0.5667(3) 0.6481(4) 0.2460(3) 0.0251(19) Uani 1 1 d . . . . .
N18 N 0.3657(4) 0.8169(5) 0.2703(4) 0.043(3) Uani 1 1 d . . . . .
N19 N 0.7075(4) 0.6246(5) 0.3424(3) 0.043(2) Uani 1 1 d . . . . .
N20 N 0.3543(4) 0.4924(5) 0.2635(3) 0.039(2) Uani 1 1 d . . . . .
N21 N 0.4141(4) 0.6449(6) 0.3680(3) 0.047(3) Uani 1 1 d . . . . .
N22 N 0.2869(6) 0.7275(10) 0.3371(5) 0.112(6) Uani 1 1 d . . . . .
N23 N 0.2262(4) 0.7552(6) 0.2083(4) 0.054(3) Uani 1 1 d . . . . .
N24 N 0.2291(5) 0.5625(8) 0.2592(6) 0.096(5) Uani 1 1 d . . . . .
C1 C 0.5342(4) 0.5288(6) 0.3238(4) 0.029(2) Uani 1 1 d . . . . .
C2 C 0.4872(5) 0.4160(6) 0.3252(4) 0.032(3) Uani 1 1 d . . . . .
C3 C 0.5903(4) 0.4214(6) 0.3264(4) 0.034(3) Uani 1 1 d . . . . .
C4 C 0.6221(5) 0.5172(7) 0.3892(4) 0.039(3) Uani 1 1 d . U . . .
C5 C 0.5308(4) 0.5306(6) 0.4031(4) 0.036(3) Uani 1 1 d . . . . .
C6 C 0.5210(5) 0.4008(6) 0.4115(4) 0.041(3) Uani 1 1 d . . . . .
C7 C 0.5737(7) 0.3417(9) 0.3760(6) 0.075(5) Uani 1 1 d . U . . .
C8 C 0.6159(7) 0.4294(10) 0.4400(6) 0.091(6) Uani 1 1 d . U . . .
C9 C 0.5478(4) 0.7557(5) 0.3279(3) 0.024(2) Uani 1 1 d . . . . .
C10 C 0.6355(4) 0.7512(7) 0.3900(4) 0.045(3) Uani 1 1 d . . . . .
C11 C 0.4093(4) 0.8721(6) 0.1778(4) 0.034(3) Uani 1 1 d . . . . .
C12 C 0.5075(4) 0.8685(6) 0.3364(4) 0.032(3) Uani 1 1 d . . . . .
C13 C 0.5358(4) 0.7686(6) 0.4021(3) 0.032(3) Uani 1 1 d . . . . .
C14 C 0.6184(5) 0.8222(7) 0.4510(4) 0.044(3) Uani 1 1 d . . . . .
C15 C 0.6517(6) 0.8862(9) 0.4028(5) 0.075(5) Uani 1 1 d . . . . .
C16 C 0.5654(7) 0.9265(9) 0.4038(6) 0.098(7) Uani 1 1 d . . . . .
C17 C 0.6043(4) 0.6526(5) 0.2433(3) 0.024(2) Uani 1 1 d . . . . .
C18 C 0.3528(4) 0.7611(6) 0.2685(4) 0.028(2) Uani 1 1 d . . . . .
C19 C 0.6969(4) 0.6369(6) 0.3046(4) 0.030(2) Uani 1 1 d . . . . .
C20 C 0.3447(4) 0.5500(6) 0.2655(4) 0.030(2) Uani 1 1 d . . . . .
C21 C 0.3826(5) 0.6462(6) 0.3321(4) 0.037(3) Uani 1 1 d . . . . .
C22 C 0.2996(5) 0.7031(8) 0.3118(5) 0.057(4) Uani 1 1 d . . . . .
C23 C 0.2604(4) 0.7206(6) 0.2274(4) 0.041(3) Uani 1 1 d . . . . .
C24 C 0.2634(5) 0.5952(7) 0.2621(5) 0.056(4) Uani 1 1 d . . . . .
C1M C 0.4671(8) 1.0488(11) 0.2952(8) 0.141(8) Uani 1 1 d D U . . .
H1MA H 0.481584 1.071605 0.276531 0.211 Uiso 1 1 calc R U . . .
H1MB H 0.488901 1.010626 0.311560 0.211 Uiso 1 1 calc R U . . .
H1MC H 0.464081 1.081983 0.316480 0.211 Uiso 1 1 calc R U . . .
C2M C 0.3939(8) 0.9003(12) 0.3663(6) 0.115(8) Uani 1 1 d D . . . .
H2MA H 0.388359 0.852176 0.356427 0.173 Uiso 1 1 calc R U . . .
H2MB H 0.372799 0.911463 0.382284 0.173 Uiso 1 1 calc R U . . .
H2MC H 0.429347 0.907061 0.386348 0.173 Uiso 1 1 calc R U . . .
C3M C 0.2850(6) 0.9184(9) 0.1885(6) 0.087(6) Uani 1 1 d D . . . .
H3MA H 0.292086 0.927465 0.162224 0.130 Uiso 1 1 calc R U . . .
H3MB H 0.251101 0.934845 0.182787 0.130 Uiso 1 1 calc R U . . .
H3MC H 0.287034 0.868701 0.194419 0.130 Uiso 1 1 calc R U . . .
C4M C 0.4435(14) 0.5103(11) 0.4661(14) 0.112(12) Uani 0.65 1 d D . P G 1
H4MB H 0.450716 0.488664 0.442293 0.168 Uiso 0.65 1 calc R U P G 1
H4MC H 0.414194 0.488098 0.467803 0.168 Uiso 0.65 1 calc R U P G 1
H4MD H 0.472698 0.505149 0.494731 0.168 Uiso 0.65 1 calc R U P G 1
C5M C 0.3842(10) 0.7376(14) 0.4463(10) 0.167(9) Uani 1 1 d D U . . .
H5MA H 0.362109 0.740141 0.414300 0.251 Uiso 1 1 calc R U . . .
H5MB H 0.380203 0.779426 0.461270 0.251 Uiso 1 1 calc DR U . . .
H5MC H 0.375277 0.697208 0.459426 0.251 Uiso 1 1 calc R U . . .
C6M C 0.5782(6) 0.6786(12) 0.5170(5) 0.113(8) Uani 1 1 d D . . . .
H6MA H 0.590079 0.675453 0.493101 0.169 Uiso 1 1 calc R U . . .
H6MB H 0.598914 0.648888 0.542013 0.169 Uiso 1 1 calc R U . . .
H6MC H 0.580896 0.726430 0.527428 0.169 Uiso 1 1 calc R U . . .
C7M C 0.7264(19) 0.6800(16) 0.5047(14) 0.15(2) Uani 0.5 1 d D . P H 1
H7MB H 0.694494 0.703209 0.486981 0.228 Uiso 0.5 1 calc R U P H 1
H7MC H 0.754355 0.711839 0.509955 0.228 Uiso 0.5 1 calc R U P H 1
H7MD H 0.726664 0.665543 0.533468 0.228 Uiso 0.5 1 calc R U P H 1
C8M C 0.7839(6) 0.7495(9) 0.4022(5) 0.082(5) Uani 1 1 d D . . . .
H8MA H 0.765203 0.739947 0.370279 0.123 Uiso 1 1 calc R U . . .
H8MB H 0.819370 0.757764 0.408575 0.123 Uiso 1 1 calc R U . . .
H8MC H 0.769835 0.790453 0.410410 0.123 Uiso 1 1 calc R U . . .
C9M C 0.7518(10) 0.4786(13) 0.3930(9) 0.161(9) Uani 1 1 d D U . . .
H9MA H 0.720252 0.490648 0.367685 0.242 Uiso 1 1 calc R U . . .
H9MB H 0.746835 0.436884 0.407509 0.242 Uiso 1 1 calc R U . . .
H9MC H 0.778029 0.470348 0.382106 0.242 Uiso 1 1 calc R U . . .
C10M C 0.2496(6) 0.4013(10) 0.2104(6) 0.090(6) Uani 1 1 d D . . . .
H10A H 0.238016 0.442972 0.192148 0.136 Uiso 1 1 calc R U . . .
H10B H 0.257925 0.412439 0.241820 0.136 Uiso 1 1 calc R U . . .
H10C H 0.222854 0.366463 0.200122 0.136 Uiso 1 1 calc R U . . .
C11M C 0.3650(7) 0.3837(10) 0.3485(5) 0.092(6) Uani 1 1 d D . . . .
H11A H 0.380622 0.428696 0.349240 0.138 Uiso 1 1 calc R U . . .
H11B H 0.389866 0.352343 0.369519 0.138 Uiso 1 1 calc R U . . .
H11C H 0.336629 0.389111 0.356913 0.138 Uiso 1 1 calc R U . . .
C12M C 0.3898(17) 0.2252(15) 0.2766(11) 0.107(9) Uani 0.5 1 d D U P I 1
H12B H 0.405550 0.244298 0.306947 0.161 Uiso 0.5 1 calc R U P I 1
H12C H 0.411855 0.190096 0.272778 0.161 Uiso 0.5 1 calc R U P I 1
H12D H 0.357450 0.204163 0.272124 0.161 Uiso 0.5 1 calc R U P I 1
C4N C 0.4143(15) 0.5163(15) 0.4364(16) 0.071(16) Uani 0.35 1 d D . P G 2
H4NA H 0.383879 0.523869 0.408950 0.106 Uiso 0.35 1 calc R U P G 2
H4NB H 0.405988 0.487932 0.457161 0.106 Uiso 0.35 1 calc R U P G 2
H4NC H 0.439613 0.492666 0.429004 0.106 Uiso 0.35 1 calc R U P G 2
C7N C 0.6920(9) 0.623(2) 0.4962(10) 0.080(11) Uani 0.5 1 d D . P H 2
H7NA H 0.660159 0.633778 0.471032 0.121 Uiso 0.5 1 calc R U P H 2
H7NB H 0.699252 0.657748 0.519628 0.121 Uiso 0.5 1 calc R U P H 2
H7NC H 0.689415 0.577410 0.508328 0.121 Uiso 0.5 1 calc R U P H 2
C12N C 0.3490(11) 0.2220(14) 0.2311(16) 0.105(9) Uani 0.5 1 d D U P I 2
H12E H 0.317514 0.233239 0.233652 0.157 Uiso 0.5 1 calc R U P I 2
H12F H 0.364816 0.182217 0.250156 0.157 Uiso 0.5 1 calc R U P I 2
H12G H 0.341911 0.210805 0.199914 0.157 Uiso 0.5 1 calc R U P I 2
O1S O 0.3953(9) 1.0713(13) 0.3658(8) 0.088(7) Uiso 0.5 1 d . . P J 1
C1S C 0.358(2) 1.111(3) 0.3588(18) 0.144(19) Uiso 0.5 1 d . . P J 1
O2S O 0.3892(19) 1.075(2) 0.1548(14) 0.197(19) Uiso 0.5 1 d D . P K 1
C2S C 0.3756(18) 1.089(2) 0.1901(14) 0.088(11) Uiso 0.5 1 d D . P K 1
O3S O 0.4071(15) 1.0921(19) 0.1959(12) 0.055(10) Uiso 0.25 1 d D . P L 2
C3S C 0.362(2) 1.068(4) 0.162(2) 0.074(19) Uiso 0.25 1 d D . P L 2
O4S O 0.251(3) 0.829(4) 0.382(3) 0.044(19) Uiso 0.125 1 d . . P M 2
C4S C 0.216(4) 0.824(8) 0.403(4) 0.08(4) Uiso 0.125 1 d . . P M 2
O5S O 0.2351(10) 0.8054(13) 0.3727(8) 0.076(8) Uiso 0.5 1 d D . P N 1
C5S C 0.207(2) 0.778(3) 0.396(2) 0.16(2) Uiso 0.5 1 d D . P N 1
O6S O 0.490(2) 0.843(3) 0.502(2) 0.21(2) Uiso 0.5 1 d . . P O 1
C6S C 0.519(2) 0.894(3) 0.4912(19) 0.15(2) Uiso 0.5 1 d . . P O 1
O7S O 0.470(2) 0.864(3) 0.4816(18) 0.088(16) Uiso 0.25 1 d D . P P 2
C7S C 0.474(5) 0.820(5) 0.517(3) 0.14(4) Uiso 0.25 1 d D . P P 2
O8S O 0.341(5) 0.722(7) 0.480(5) 0.14(5) Uiso 0.125 1 d D . P Q 2
C8S C 0.329(12) 0.762(15) 0.511(9) 0.24(14) Uiso 0.125 1 d . . P Q 2
O9S O 0.538(5) 0.832(6) 0.612(5) 0.15(5) Uiso 0.125 1 d D . P R 2
C9S C 0.557(5) 0.767(6) 0.631(4) 0.07(3) Uiso 0.125 1 d D . P R 2
O10S O 0.476(3) 0.837(3) 0.599(2) 0.14(2) Uiso 0.25 1 d D . P S 3
C10S C 0.484(4) 0.894(4) 0.577(3) 0.07(3) Uiso 0.25 1 d D . P S 3
O11S O 0.501(3) 0.897(4) 0.582(2) 0.10(3) Uiso 0.25 1 d D . P T 1
C11S C 0.450(3) 0.895(5) 0.551(3) 0.13(3) Uiso 0.25 1 d D . P T 1
O12S O 0.840(4) 0.496(6) 0.492(4) 0.11(4) Uiso 0.125 1 d . . P U 2
C12S C 0.868(2) 0.511(9) 0.467(5) 0.12(6) Uiso 0.125 1 d . . P U 2
O13S O 0.769(2) 0.4589(15) 0.508(2) 0.14(2) Uiso 0.25 1 d D . P V 1
C13S C 0.816(2) 0.482(3) 0.510(2) 0.072(18) Uiso 0.25 1 d D . P V 1
O14S O 0.723(3) 0.422(5) 0.596(3) 0.17(4) Uiso 0.25 1 d D . P W 2
C14S C 0.673(3) 0.448(6) 0.576(4) 0.13(4) Uiso 0.25 1 d D . P W 2
O15S O 0.6706(17) 0.401(3) 0.5648(15) 0.077(13) Uiso 0.25 1 d D . P X 1
C15S C 0.707(3) 0.437(4) 0.602(2) 0.08(2) Uiso 0.25 1 d D . P X 1
O16S O 0.3526(18) 0.222(2) 0.1617(16) 0.084(13) Uiso 0.25 1 d D . P Y 1
C16S C 0.305(3) 0.254(6) 0.139(5) 0.18(5) Uiso 0.25 1 d D . P Y 1
O17S O 0.466(3) 0.231(4) 0.236(3) 0.12(2) Uiso 0.25 1 d . . P Z 1
C17S C 0.512(4) 0.242(5) 0.222(4) 0.12(3) Uiso 0.25 1 d . . P Z 1
O18S O 0.450(2) 0.228(3) 0.212(2) 0.11(2) Uiso 0.25 1 d . . P A 2
C18S C 0.500000 0.255(3) 0.250000 0.079(15) Uiso 0.5 2 d S . P A 2

loop_
_atom_site_aniso_label
_atom_site_aniso_U_11
_atom_site_aniso_U_22
_atom_site_aniso_U_33
_atom_site_aniso_U_23
_atom_site_aniso_U_13
_atom_site_aniso_U_12
Re1 0.0283(2) 0.0350(2) 0.0242(2) 0.00478(19) 0.01241(18) 0.0008(2)
Re2 0.0304(2) 0.0314(2) 0.0278(2) -0.00340(19) 0.00904(19) -0.0049(2)
Re3 0.0218(2) 0.0310(2) 0.0318(2) -0.00164(19) 0.01523(18) -0.00256(19)
W1 0.0283(2) 0.0350(2) 0.0242(2) 0.00478(19) 0.01241(18) 0.0008(2)
W2 0.0304(2) 0.0314(2) 0.0278(2) -0.00340(19) 0.00904(19) -0.0049(2)
W3 0.0218(2) 0.0310(2) 0.0318(2) -0.00164(19) 0.01523(18) -0.00256(19)
Fe1 0.0157(9) 0.0227(10) 0.0163(9) 0.000 0.0086(8) 0.000
Fe2 0.0279(8) 0.0294(8) 0.0497(10) -0.0041(7) 0.0198(8) 0.0029(7)
Fe3 0.0409(9) 0.0471(10) 0.0250(8) -0.0020(7) 0.0195(7) -0.0034(8)
Fe4 0.0257(8) 0.0473(10) 0.0308(9) -0.0040(7) 0.0073(7) -0.0038(8)
Fe5 0.0310(8) 0.0314(8) 0.0339(9) -0.0010(7) 0.0174(7) -0.0057(7)
O1M 0.065(7) 0.043(6) 0.101(9) 0.002(5) 0.027(6) -0.013(5)
O2M 0.070(7) 0.070(7) 0.085(8) -0.025(6) 0.051(6) -0.004(6)
O3M 0.037(5) 0.059(6) 0.080(7) -0.006(5) 0.013(5) 0.016(5)
O4M 0.066(7) 0.073(7) 0.057(6) 0.001(5) 0.038(6) -0.011(6)
O5M 0.072(7) 0.094(8) 0.115(9) -0.028(7) 0.063(8) 0.001(7)
O6M 0.060(6) 0.087(7) 0.025(4) 0.002(5) 0.023(4) -0.021(5)
O7M 0.063(7) 0.095(8) 0.041(6) -0.011(5) 0.018(5) -0.002(6)
O8M 0.038(5) 0.077(7) 0.035(5) 0.010(5) -0.004(4) -0.016(5)
O9M 0.084(8) 0.064(7) 0.090(8) 0.002(6) 0.036(7) 0.013(6)
O10M 0.038(5) 0.079(7) 0.053(6) -0.020(5) 0.011(4) -0.008(5)
O11M 0.056(6) 0.061(6) 0.038(5) -0.007(4) 0.023(4) -0.030(5)
O12M 0.084(7) 0.032(5) 0.111(9) -0.001(5) 0.053(7) 0.005(5)
N1 0.026(5) 0.028(5) 0.028(5) 0.003(4) 0.012(4) 0.003(4)
N2 0.031(5) 0.045(6) 0.035(6) -0.004(5) 0.018(5) -0.011(5)
N3 0.045(6) 0.039(6) 0.035(6) 0.003(5) 0.015(5) 0.003(5)
N4 0.045(6) 0.062(7) 0.044(6) -0.008(6) 0.019(5) -0.014(6)
N5 0.054(7) 0.051(7) 0.042(6) 0.003(5) 0.034(6) 0.004(5)
N6 0.092(10) 0.081(9) 0.058(8) 0.011(7) 0.050(8) -0.016(8)
N7 0.145(10) 0.115(10) 0.142(10) 0.012(8) 0.081(8) 0.002(8)
N8 0.155(11) 0.150(11) 0.137(11) 0.034(8) 0.029(8) -0.026(9)
N9 0.027(5) 0.036(5) 0.021(5) 0.006(4) 0.017(4) 0.004(4)
N10 0.033(6) 0.070(8) 0.044(7) -0.007(6) 0.002(5) 0.007(6)
N11 0.035(6) 0.051(7) 0.049(7) 0.006(5) 0.021(5) 0.009(5)
N12 0.033(6) 0.047(6) 0.045(6) -0.004(5) 0.013(5) -0.001(5)
N13 0.041(6) 0.045(6) 0.036(6) 0.004(5) 0.019(5) 0.000(5)
N14 0.052(7) 0.091(10) 0.046(8) -0.004(7) 0.003(6) -0.020(7)
N15 0.119(15) 0.176(19) 0.117(15) -0.041(14) 0.036(12) -0.095(15)
N16 0.159(19) 0.096(13) 0.141(17) -0.065(13) 0.003(14) 0.045(13)
N17 0.025(5) 0.029(5) 0.025(5) 0.000(4) 0.014(4) 0.001(4)
N18 0.035(6) 0.035(6) 0.056(7) -0.010(5) 0.017(5) -0.002(5)
N19 0.037(6) 0.055(7) 0.034(6) -0.003(5) 0.013(5) -0.007(5)
N20 0.033(5) 0.042(6) 0.046(6) -0.002(5) 0.020(5) 0.000(5)
N21 0.052(7) 0.061(7) 0.027(6) -0.007(5) 0.016(5) -0.003(6)
N22 0.094(12) 0.175(18) 0.095(12) -0.047(12) 0.066(10) 0.009(12)
N23 0.038(6) 0.064(8) 0.057(7) -0.004(6) 0.017(6) 0.012(6)
N24 0.051(8) 0.079(10) 0.173(16) 0.007(10) 0.062(10) -0.013(8)
C1 0.020(5) 0.038(6) 0.027(6) -0.010(5) 0.009(5) -0.007(5)
C2 0.043(7) 0.032(6) 0.032(6) 0.004(5) 0.026(6) -0.009(5)
C3 0.042(7) 0.036(6) 0.023(6) 0.004(5) 0.012(5) 0.002(5)
C4 0.036(6) 0.053(6) 0.026(5) -0.005(5) 0.011(5) -0.003(5)
C5 0.033(6) 0.047(7) 0.029(6) -0.003(5) 0.013(5) -0.002(6)
C6 0.049(7) 0.048(8) 0.030(7) 0.002(6) 0.022(6) -0.007(6)
C7 0.089(8) 0.071(8) 0.084(8) 0.008(7) 0.054(7) 0.013(7)
C8 0.091(9) 0.089(9) 0.071(8) 0.034(7) 0.010(7) -0.016(7)
C9 0.031(6) 0.028(6) 0.016(5) 0.004(5) 0.012(5) 0.007(5)
C10 0.022(6) 0.057(8) 0.043(8) -0.010(6) 0.003(5) 0.000(6)
C11 0.020(5) 0.039(7) 0.040(7) 0.009(6) 0.009(5) 0.009(5)
C12 0.035(7) 0.030(6) 0.038(7) -0.008(5) 0.022(6) -0.002(5)
C13 0.035(6) 0.035(6) 0.023(6) -0.011(5) 0.008(5) -0.003(5)
C14 0.042(7) 0.054(8) 0.030(7) -0.005(6) 0.009(6) -0.006(6)
C15 0.069(10) 0.088(12) 0.054(9) -0.026(8) 0.012(8) -0.055(10)
C16 0.104(14) 0.066(11) 0.069(11) -0.036(9) -0.020(10) 0.035(10)
C17 0.023(5) 0.023(5) 0.025(5) -0.004(4) 0.010(4) -0.001(4)
C18 0.021(5) 0.030(6) 0.037(6) -0.005(5) 0.016(5) 0.005(5)
C19 0.008(5) 0.040(6) 0.039(7) -0.004(5) 0.007(5) -0.001(4)
C20 0.027(6) 0.030(6) 0.040(6) -0.001(5) 0.021(5) -0.001(5)
C21 0.053(8) 0.034(7) 0.037(7) 0.000(5) 0.031(7) -0.003(6)
C22 0.044(8) 0.091(11) 0.044(8) -0.009(8) 0.025(7) -0.009(8)
C23 0.026(6) 0.045(7) 0.049(8) -0.015(6) 0.014(6) -0.001(6)
C24 0.037(7) 0.047(8) 0.095(12) -0.009(8) 0.038(8) -0.010(7)
C1M 0.115(14) 0.095(13) 0.175(17) 0.022(13) 0.021(13) -0.038(12)
C2M 0.109(16) 0.19(2) 0.063(12) -0.005(14) 0.048(12) 0.006(16)
C3M 0.051(10) 0.112(15) 0.079(12) 0.005(11) 0.007(9) 0.004(10)
C4M 0.12(3) 0.08(2) 0.16(4) 0.05(2) 0.08(3) 0.03(2)
C5M 0.152(16) 0.155(16) 0.176(17) -0.032(15) 0.048(16) 0.002(16)
C6M 0.077(12) 0.20(2) 0.050(10) 0.028(12) 0.014(9) -0.068(14)
C7M 0.11(4) 0.22(6) 0.13(4) -0.09(4) 0.05(3) -0.01(4)
C8M 0.079(12) 0.092(13) 0.070(11) -0.010(10) 0.026(10) -0.033(10)
C9M 0.174(17) 0.122(15) 0.148(16) -0.034(11) 0.025(15) 0.026(14)
C10M 0.043(9) 0.113(15) 0.110(15) 0.002(12) 0.026(10) 0.000(10)
C11M 0.083(12) 0.136(17) 0.059(11) -0.016(11) 0.031(9) -0.064(12)
C12M 0.116(16) 0.064(13) 0.139(17) -0.010(14) 0.050(14) 0.011(14)
C4N 0.02(2) 0.07(3) 0.11(5) 0.03(3) 0.02(2) 0.00(2)
C7N 0.07(2) 0.13(3) 0.039(17) -0.028(19) 0.019(16) 0.01(2)
C12N 0.105(15) 0.064(13) 0.143(17) -0.010(14) 0.048(14) 0.011(13)

loop_
_atom_type_symbol
_atom_type_description
_atom_type_scat_dispersion_real
_atom_type_scat_dispersion_imag
_atom_type_scat_source
C C 0.0033 0.0016 'International Tables Vol C Tables 4.2.6.8 and 6.1.1.4'
H H 0.0000 0.0000 'International Tables Vol C Tables 4.2.6.8 and 6.1.1.4'
Fe Fe 0.3463 0.8444 'International Tables Vol C Tables 4.2.6.8 and 6.1.1.4'
N N 0.0061 0.0033 'International Tables Vol C Tables 4.2.6.8 and 6.1.1.4'
O O 0.0106 0.0060 'International Tables Vol C Tables 4.2.6.8 and 6.1.1.4'
Re Re -1.0185 7.2310 'International Tables Vol C Tables 4.2.6.8 and 6.1.1.4'
W W -0.8490 6.8722 'International Tables Vol C Tables 4.2.6.8 and 6.1.1.4'

loop_
_geom_angle_atom_site_label_1
_geom_angle_atom_site_label_2
_geom_angle_atom_site_label_3
_geom_angle
_geom_angle_site_symmetry_1
_geom_angle_site_symmetry_3
_geom_angle_publ_flag
C1 Re1 C5 74.5(4) . . ?
C2 Re1 C1 73.7(4) . . ?
C2 Re1 C3 87.7(4) . . ?
C2 Re1 C4 146.0(4) . . ?
C2 Re1 C5 96.0(4) . . ?
C2 Re1 C6 74.0(4) . . ?
C3 Re1 C1 74.5(4) . . ?
C3 Re1 C5 146.2(4) . . ?
C3 Re1 C6 140.3(4) . . ?
C4 Re1 C1 73.4(4) . . ?
C4 Re1 C3 75.4(4) . . ?
C4 Re1 C5 83.4(4) . . ?
C4 Re1 C6 136.2(4) . . ?
C6 Re1 C1 129.9(4) . . ?
C6 Re1 C5 72.0(5) . . ?
C7 Re1 C1 136.8(5) . . ?
C7 Re1 C2 81.8(6) . . ?
C7 Re1 C3 69.4(5) . . ?
C7 Re1 C4 117.7(6) . . ?
C7 Re1 C5 144.3(5) . . ?
C7 Re1 C6 73.2(6) . . ?
C7 Re1 C8 75.2(7) . . ?
C8 Re1 C1 140.2(5) . . ?
C8 Re1 C2 144.7(5) . . ?
C8 Re1 C3 108.1(7) . . ?
C8 Re1 C4 69.3(6) . . ?
C8 Re1 C5 87.9(7) . . ?
C8 Re1 C6 74.0(6) . . ?
C9 Re2 C12 72.7(4) . . ?
C9 Re2 C13 74.6(4) . . ?
C10 Re2 C9 72.2(4) . . ?
C10 Re2 C11 93.3(5) . 2_655 ?
C10 Re2 C12 144.9(4) . . ?
C10 Re2 C13 92.6(5) . . ?
C10 Re2 C14 75.7(5) . . ?
C10 Re2 C15 76.6(6) . . ?
C11 Re2 C9 75.3(4) 2_655 . ?
C11 Re2 C12 76.1(4) 2_655 . ?
C11 Re2 C13 145.7(4) 2_655 . ?
C11 Re2 C14 142.7(4) 2_655 . ?
C13 Re2 C12 79.7(4) . . ?
C14 Re2 C9 131.2(4) . . ?
C14 Re2 C12 131.5(4) . . ?
C14 Re2 C13 71.2(4) . . ?
C15 Re2 C9 132.6(5) . . ?
C15 Re2 C11 71.8(5) . 2_655 ?
C15 Re2 C12 128.5(6) . . ?
C15 Re2 C13 142.2(5) . . ?
C15 Re2 C14 71.0(5) . . ?
C16 Re2 C9 141.9(5) . . ?
C16 Re2 C10 145.8(5) . . ?
C16 Re2 C11 98.0(7) . 2_655 ?
C16 Re2 C12 69.3(5) . . ?
C16 Re2 C13 95.7(7) . . ?
C16 Re2 C14 75.8(6) . . ?
C16 Re2 C15 76.5(8) . . ?
C18 Re3 C17 72.2(4) . 2_655 ?
C18 Re3 C21 85.4(4) . . ?
C18 Re3 C23 73.7(4) . . ?
C19 Re3 C17 75.4(4) 2_655 2_655 ?
C19 Re3 C18 99.9(4) 2_655 . ?
C19 Re3 C20 78.2(4) 2_655 . ?
C19 Re3 C21 146.9(4) 2_655 . ?
C19 Re3 C22 142.7(5) 2_655 . ?
C19 Re3 C23 71.8(4) 2_655 . ?
C19 Re3 C24 88.4(5) 2_655 . ?
C20 Re3 C17 72.7(4) . 2_655 ?
C20 Re3 C18 144.2(4) . . ?
C20 Re3 C21 78.8(4) . . ?
C20 Re3 C22 124.1(5) . . ?
C20 Re3 C23 136.0(4) . . ?
C21 Re3 C17 75.3(4) . 2_655 ?
C21 Re3 C23 139.9(4) . . ?
C22 Re3 C17 136.3(4) . 2_655 ?
C22 Re3 C18 78.7(5) . . ?
C22 Re3 C21 70.4(5) . . ?
C22 Re3 C23 72.1(5) . . ?
C23 Re3 C17 126.8(4) . 2_655 ?
C24 Re3 C17 142.4(4) . 2_655 ?
C24 Re3 C18 144.9(4) . . ?
C24 Re3 C20 70.9(4) . . ?
C24 Re3 C21 106.0(5) . . ?
C24 Re3 C22 74.5(5) . . ?
C24 Re3 C23 76.8(5) . . ?
N1 Fe1 N1 88.6(5) . 2_655 ?
N1 Fe1 N9 175.5(3) 2_655 . ?
N1 Fe1 N9 89.6(3) 2_655 2_655 ?
N1 Fe1 N9 175.5(3) . 2_655 ?
N1 Fe1 N9 89.6(3) . . ?
N9 Fe1 N9 92.6(5) . 2_655 ?
N17 Fe1 N1 93.1(3) . . ?
N17 Fe1 N1 89.0(3) . 2_655 ?
N17 Fe1 N1 89.0(3) 2_655 . ?
N17 Fe1 N1 93.1(3) 2_655 2_655 ?
N17 Fe1 N9 91.0(3) . 2_655 ?
N17 Fe1 N9 87.0(3) . . ?
N17 Fe1 N9 91.0(3) 2_655 . ?
N17 Fe1 N9 87.0(3) 2_655 2_655 ?
N17 Fe1 N17 177.1(5) 2_655 . ?
O1M Fe2 O2M 87.5(4) . . ?
O1M Fe2 N11 91.6(4) . . ?
O1M Fe2 N12 91.7(4) . . ?
O1M Fe2 N18 175.9(4) . . ?
O3M Fe2 O1M 85.9(4) . . ?
O3M Fe2 O2M 89.3(4) . . ?
O3M Fe2 N11 88.5(4) . . ?
O3M Fe2 N12 176.9(4) . . ?
O3M Fe2 N18 91.1(4) . . ?
N11 Fe2 O2M 177.6(4) . . ?
N11 Fe2 N18 91.0(4) . . ?
N12 Fe2 O2M 88.7(4) . . ?
N12 Fe2 N11 93.5(4) . . ?
N12 Fe2 N18 91.3(4) . . ?
N18 Fe2 O2M 89.8(4) . . ?
O4M Fe3 N5 92.8(4) . . ?
O5M Fe3 O4M 86.3(4) . . ?
O5M Fe3 O6M 86.0(5) . . ?
O5M Fe3 N5 177.2(5) . . ?
O5M Fe3 N13 89.0(4) . . ?
O6M Fe3 O4M 85.8(4) . . ?
O6M Fe3 N5 91.3(4) . . ?
O6M Fe3 N13 91.6(4) . . ?
N13 Fe3 O4M 174.8(4) . . ?
N13 Fe3 N5 91.9(4) . . ?
N21 Fe3 O4M 88.5(4) . . ?
N21 Fe3 O5M 92.0(5) . . ?
N21 Fe3 O6M 174.1(4) . . ?
N21 Fe3 N5 90.6(4) . . ?
N21 Fe3 N13 93.9(4) . . ?
O8M Fe4 O7M 87.5(4) . . ?
O8M Fe4 O9M 89.2(4) . . ?
O8M Fe4 N4 177.1(4) . . ?
O8M Fe4 N10 91.4(4) . . ?
O8M Fe4 N19 90.0(4) . . ?
O9M Fe4 O7M 85.5(4) . . ?
O9M Fe4 N10 177.4(5) . . ?
N4 Fe4 O7M 89.9(4) . . ?
N4 Fe4 O9M 89.2(4) . . ?
N4 Fe4 N10 90.1(4) . . ?
N4 Fe4 N19 92.5(4) . . ?
N10 Fe4 O7M 92.0(4) . . ?
N19 Fe4 O7M 176.7(4) . . ?
N19 Fe4 O9M 92.2(4) . . ?
N19 Fe4 N10 90.3(4) . . ?
O10M Fe5 O11M 87.8(4) . . ?
O10M Fe5 O12M 88.1(4) . . ?
O10M Fe5 N2 179.6(4) . . ?
O10M Fe5 N3 91.1(4) . 2_655 ?
O10M Fe5 N20 89.3(4) . . ?
O11M Fe5 N3 175.4(4) . 2_655 ?
O11M Fe5 N20 88.3(4) . . ?
O12M Fe5 O11M 86.4(4) . . ?
O12M Fe5 N2 92.0(4) . . ?
O12M Fe5 N3 89.1(4) . 2_655 ?
O12M Fe5 N20 174.2(4) . . ?
N2 Fe5 O11M 91.8(3) . . ?
N2 Fe5 N3 89.2(4) . 2_655 ?
N2 Fe5 N20 90.6(4) . . ?
N3 Fe5 N20 96.1(4) 2_655 . ?
Fe2 O1M H1M 124(2) . . ?
C1M O1M Fe2 124.5(11) . . ?
C1M O1M H1M 108(2) . . ?
Fe2 O2M H2M 127(2) . . ?
C2M O2M Fe2 122.2(10) . . ?
C2M O2M H2M 107(2) . . ?
Fe2 O3M H3M 124.1(18) . . ?
C3M O3M Fe2 126.4(8) . . ?
C3M O3M H3M 109.4(18) . . ?
Fe3 O4M H4M 122(2) . . ?
Fe3 O4M H4MA 124(2) . . ?
C4M O4M Fe3 128.4(16) . . ?
C4M O4M H4M 108(2) . . ?
C4N O4M Fe3 125(2) . . ?
C4N O4M H4MA 109(2) . . ?
Fe3 O5M H5M 117(2) . . ?
C5M O5M Fe3 131.9(13) . . ?
C5M O5M H5M 109(3) . . ?
Fe3 O6M H6M 123.1(18) . . ?
C6M O6M Fe3 128.4(8) . . ?
C6M O6M H6M 108.5(18) . . ?
Fe4 O7M H7M 128(2) . . ?
Fe4 O7M H7MA 129(2) . . ?
C7M O7M Fe4 123.3(19) . . ?
C7M O7M H7M 109(2) . . ?
C7N O7M Fe4 122.3(13) . . ?
C7N O7M H7MA 108(2) . . ?
Fe4 O8M H8M 124.3(18) . . ?
C8M O8M Fe4 126.4(8) . . ?
C8M O8M H8M 109.1(19) . . ?
Fe4 O9M H9M 132(3) . . ?
C9M O9M Fe4 116.1(12) . . ?
C9M O9M H9M 105(3) . . ?
Fe5 O10M H10M 123(2) . . ?
C10M O10M Fe5 126.8(9) . . ?
C10M O10M H10M 109(2) . . ?
Fe5 O11M H11M 123.5(18) . . ?
C11M O11M Fe5 126.8(8) . . ?
C11M O11M H11M 109.5(18) . . ?
Fe5 O12M H12A 117.2(19) . . ?
Fe5 O12M H12M 122(2) . . ?
C12M O12M Fe5 127.8(17) . . ?
C12M O12M H12M 109(2) . . ?
C12N O12M Fe5 133.5(16) . . ?
C12N O12M H12A 109(2) . . ?
C1 N1 Fe1 179.4(9) . . ?
C2 N2 Fe5 170.2(10) . . ?
C3 N3 Fe5 174.0(10) . 2_655 ?
C4 N4 Fe4 178.2(11) . . ?
C5 N5 Fe3 170.2(10) . . ?
C9 N9 Fe1 174.0(8) . . ?
C10 N10 Fe4 174.0(11) . . ?
C11 N11 Fe2 172.8(10) . . ?
C12 N12 Fe2 177.0(10) . . ?
C13 N13 Fe3 172.0(10) . . ?
C17 N17 Fe1 176.9(8) . . ?
C18 N18 Fe2 173.1(10) . . ?
C19 N19 Fe4 166.7(10) . . ?
C20 N20 Fe5 174.3(9) . . ?
C21 N21 Fe3 174.0(11) . . ?
N1 C1 Re1 178.2(9) . . ?
N2 C2 Re1 177.4(10) . . ?
N3 C3 Re1 178.4(10) . . ?
N4 C4 Re1 179.0(12) . . ?
N5 C5 Re1 178.2(11) . . ?
N6 C6 Re1 178.1(13) . . ?
N7 C7 Re1 174(2) . . ?
N8 C8 Re1 175(2) . . ?
N9 C9 Re2 176.2(9) . . ?
N10 C10 Re2 176.1(11) . . ?
N11 C11 Re2 178.1(10) . 2_655 ?
N12 C12 Re2 178.4(10) . . ?
N13 C13 Re2 176.9(10) . . ?
N14 C14 Re2 178.6(13) . . ?
N15 C15 Re2 178(2) . . ?
N16 C16 Re2 176(2) . . ?
N17 C17 Re3 176.8(9) . 2_655 ?
N18 C18 Re3 177.4(9) . . ?
N19 C19 Re3 177.7(9) . 2_655 ?
N20 C20 Re3 176.6(10) . . ?
N21 C21 Re3 175.6(11) . . ?
N22 C22 Re3 178.9(15) . . ?
N23 C23 Re3 178.5(11) . . ?
N24 C24 Re3 177.7(16) . . ?
O1M C1M H1MA 109.5 . . ?
O1M C1M H1MB 109.5 . . ?
O1M C1M H1MC 109.5 . . ?
H1MA C1M H1MB 109.5 . . ?
H1MA C1M H1MC 109.5 . . ?
H1MB C1M H1MC 109.5 . . ?
O2M C2M H2MA 109.5 . . ?
O2M C2M H2MB 109.5 . . ?
O2M C2M H2MC 109.5 . . ?
H2MA C2M H2MB 109.5 . . ?
H2MA C2M H2MC 109.5 . . ?
H2MB C2M H2MC 109.5 . . ?
O3M C3M H3MA 109.5 . . ?
O3M C3M H3MB 109.5 . . ?
O3M C3M H3MC 109.5 . . ?
H3MA C3M H3MB 109.5 . . ?
H3MA C3M H3MC 109.5 . . ?
H3MB C3M H3MC 109.5 . . ?
O4M C4M H4MB 109.5 . . ?
O4M C4M H4MC 109.5 . . ?
O4M C4M H4MD 109.5 . . ?
H4MB C4M H4MC 109.5 . . ?
H4MB C4M H4MD 109.5 . . ?
H4MC C4M H4MD 109.5 . . ?
O5M C5M H5MA 109.5 . . ?
O5M C5M H5MB 109.5 . . ?
O5M C5M H5MC 109.5 . . ?
H5MA C5M H5MB 109.5 . . ?
H5MA C5M H5MC 109.5 . . ?
H5MB C5M H5MC 109.5 . . ?
O6M C6M H6MA 109.5 . . ?
O6M C6M H6MB 109.5 . . ?
O6M C6M H6MC 109.5 . . ?
H6MA C6M H6MB 109.5 . . ?
H6MA C6M H6MC 109.5 . . ?
H6MB C6M H6MC 109.5 . . ?
O7M C7M H7MB 109.5 . . ?
O7M C7M H7MC 109.5 . . ?
O7M C7M H7MD 109.5 . . ?
H7MB C7M H7MC 109.5 . . ?
H7MB C7M H7MD 109.5 . . ?
H7MC C7M H7MD 109.5 . . ?
O8M C8M H8MA 109.5 . . ?
O8M C8M H8MB 109.5 . . ?
O8M C8M H8MC 109.5 . . ?
H8MA C8M H8MB 109.5 . . ?
H8MA C8M H8MC 109.5 . . ?
H8MB C8M H8MC 109.5 . . ?
O9M C9M H9MA 109.5 . . ?
O9M C9M H9MB 109.5 . . ?
O9M C9M H9MC 109.5 . . ?
H9MA C9M H9MB 109.5 . . ?
H9MA C9M H9MC 109.5 . . ?
H9MB C9M H9MC 109.5 . . ?
O10M C10M H10A 109.5 . . ?
O10M C10M H10B 109.5 . . ?
O10M C10M H10C 109.5 . . ?
H10A C10M H10B 109.5 . . ?
H10A C10M H10C 109.5 . . ?
H10B C10M H10C 109.5 . . ?
O11M C11M H11A 109.5 . . ?
O11M C11M H11B 109.5 . . ?
O11M C11M H11C 109.5 . . ?
H11A C11M H11B 109.5 . . ?
H11A C11M H11C 109.5 . . ?
H11B C11M H11C 109.5 . . ?
O12M C12M H12B 109.5 . . ?
O12M C12M H12C 109.5 . . ?
O12M C12M H12D 109.5 . . ?
H12B C12M H12C 109.5 . . ?
H12B C12M H12D 109.5 . . ?
H12C C12M H12D 109.5 . . ?
O4M C4N H4NA 109.5 . . ?
O4M C4N H4NB 109.5 . . ?
O4M C4N H4NC 109.5 . . ?
H4NA C4N H4NB 109.5 . . ?
H4NA C4N H4NC 109.5 . . ?
H4NB C4N H4NC 109.5 . . ?
O7M C7N H7NA 109.5 . . ?
O7M C7N H7NB 109.5 . . ?
O7M C7N H7NC 109.5 . . ?
H7NA C7N H7NB 109.5 . . ?
H7NA C7N H7NC 109.5 . . ?
H7NB C7N H7NC 109.5 . . ?
O12M C12N H12E 109.5 . . ?
O12M C12N H12F 109.5 . . ?
O12M C12N H12G 109.5 . . ?
H12E C12N H12F 109.5 . . ?
H12E C12N H12G 109.5 . . ?
H12F C12N H12G 109.5 . . ?
C5S O5S C16S 46(5) . 4 ?
C16S C5S O5S 70(5) 4 . ?
C5S C16S O5S 65(4) 4_545 4_545 ?
C5S C16S O16S 124(10) 4_545 . ?
O16S C16S O5S 159(10) . 4_545 ?
C17S O17S O17S 60(6) 2_655 2_655 ?
C17S O17S O17S 42(4) . 2_655 ?
C17S O17S C17S 100(8) 2_655 . ?
O17S C17S O17S 78(8) 2_655 . ?
O18S C18S O18S 140(6) 2_655 . ?

loop_
_geom_bond_atom_site_label_1
_geom_bond_atom_site_label_2
_geom_bond_distance
_geom_bond_site_symmetry_2
_geom_bond_publ_flag
Re1 C1 2.152(12) . ?
Re1 C2 2.130(12) . ?
Re1 C3 2.144(12) . ?
Re1 C4 2.132(13) . ?
Re1 C5 2.165(13) . ?
Re1 C6 2.146(12) . ?
Re1 C7 2.082(17) . ?
Re1 C8 2.115(17) . ?
Re2 C9 2.130(11) . ?
Re2 C10 2.124(13) . ?
Re2 C11 2.128(13) 2_655 ?
Re2 C12 2.132(12) . ?
Re2 C13 2.131(12) . ?
Re2 C14 2.129(12) . ?
Re2 C15 2.127(14) . ?
Re2 C16 2.107(16) . ?
Re3 C17 2.161(10) 2_655 ?
Re3 C18 2.135(11) . ?
Re3 C19 2.113(12) 2_655 ?
Re3 C20 2.132(11) . ?
Re3 C21 2.140(13) . ?
Re3 C22 2.134(14) . ?
Re3 C23 2.142(12) . ?
Re3 C24 2.114(13) . ?
Fe1 N1 1.981(9) . ?
Fe1 N1 1.981(9) 2_655 ?
Fe1 N9 2.004(9) . ?
Fe1 N9 2.004(9) 2_655 ?
Fe1 N17 1.979(8) 2_655 ?
Fe1 N17 1.979(8) . ?
Fe2 O1M 2.119(9) . ?
Fe2 O2M 2.145(10) . ?
Fe2 O3M 2.097(8) . ?
Fe2 N11 2.119(11) . ?
Fe2 N12 2.119(10) . ?
Fe2 N18 2.121(10) . ?
Fe3 O4M 2.144(9) . ?
Fe3 O5M 2.118(10) . ?
Fe3 O6M 2.120(8) . ?
Fe3 N5 2.149(11) . ?
Fe3 N13 2.121(11) . ?
Fe3 N21 2.099(10) . ?
Fe4 O7M 2.149(9) . ?
Fe4 O8M 2.114(8) . ?
Fe4 O9M 2.123(11) . ?
Fe4 N4 2.114(11) . ?
Fe4 N10 2.146(12) . ?
Fe4 N19 2.119(10) . ?
Fe5 O10M 2.120(8) . ?
Fe5 O11M 2.137(8) . ?
Fe5 O12M 2.131(9) . ?
Fe5 N2 2.131(10) . ?
Fe5 N3 2.137(11) 2_655 ?
Fe5 N20 2.142(10) . ?
O1M H1M 0.856(10) . ?
O1M C1M 1.43(2) . ?
O2M H2M 0.856(10) . ?
O2M C2M 1.49(2) . ?
O3M H3M 0.855(10) . ?
O3M C3M 1.417(16) . ?
O4M H4M 0.852(10) . ?
O4M H4MA 0.851(10) . ?
O4M C4M 1.385(16) . ?
O4M C4N 1.398(19) . ?
O5M H5M 0.855(10) . ?
O5M C5M 1.38(3) . ?
O6M H6M 0.852(9) . ?
O6M C6M 1.392(16) . ?
O7M H7M 0.862(10) . ?
O7M H7MA 0.861(11) . ?
O7M C7M 1.396(17) . ?
O7M C7N 1.412(17) . ?
O8M H8M 0.855(10) . ?
O8M C8M 1.429(17) . ?
O9M H9M 0.856(10) . ?
O9M C9M 1.49(2) . ?
O10M H10M 0.855(10) . ?
O10M C10M 1.444(17) . ?
O11M H11M 0.853(10) . ?
O11M C11M 1.394(16) . ?
O12M H12A 0.851(10) . ?
O12M H12M 0.851(10) . ?
O12M C12M 1.406(18) . ?
O12M C12N 1.390(17) . ?
N1 C1 1.147(13) . ?
N2 C2 1.141(13) . ?
N3 C3 1.133(14) . ?
N4 C4 1.140(14) . ?
N5 C5 1.111(14) . ?
N6 C6 1.131(15) . ?
N7 C7 1.14(2) . ?
N8 C8 1.15(2) . ?
N9 C9 1.148(12) . ?
N10 C10 1.133(15) . ?
N11 C11 1.152(14) . ?
N12 C12 1.131(14) . ?
N13 C13 1.142(14) . ?
N14 C14 1.125(15) . ?
N15 C15 1.157(19) . ?
N16 C16 1.141(19) . ?
N17 C17 1.128(12) . ?
N18 C18 1.128(13) . ?
N19 C19 1.158(13) . ?
N20 C20 1.148(13) . ?
N21 C21 1.145(14) . ?
N22 C22 1.130(17) . ?
N23 C23 1.139(15) . ?
N24 C24 1.141(16) . ?
C1M H1MA 0.9700 . ?
C1M H1MB 0.9700 . ?
C1M H1MC 0.9700 . ?
C2M H2MA 0.9700 . ?
C2M H2MB 0.9700 . ?
C2M H2MC 0.9700 . ?
C3M H3MA 0.9700 . ?
C3M H3MB 0.9700 . ?
C3M H3MC 0.9700 . ?
C4M H4MB 0.9700 . ?
C4M H4MC 0.9700 . ?
C4M H4MD 0.9700 . ?
C5M H5MA 0.9700 . ?
C5M H5MB 0.9700 . ?
C5M H5MC 0.9700 . ?
C6M H6MA 0.9700 . ?
C6M H6MB 0.9700 . ?
C6M H6MC 0.9700 . ?
C7M H7MB 0.9700 . ?
C7M H7MC 0.9700 . ?
C7M H7MD 0.9700 . ?
C8M H8MA 0.9700 . ?
C8M H8MB 0.9700 . ?
C8M H8MC 0.9700 . ?
C9M H9MA 0.9700 . ?
C9M H9MB 0.9700 . ?
C9M H9MC 0.9700 . ?
C10M H10A 0.9700 . ?
C10M H10B 0.9700 . ?
C10M H10C 0.9700 . ?
C11M H11A 0.9700 . ?
C11M H11B 0.9700 . ?
C11M H11C 0.9700 . ?
C12M H12B 0.9700 . ?
C12M H12C 0.9700 . ?
C12M H12D 0.9700 . ?
C4N H4NA 0.9700 . ?
C4N H4NB 0.9700 . ?
C4N H4NC 0.9700 . ?
C7N H7NA 0.9700 . ?
C7N H7NB 0.9700 . ?
C7N H7NC 0.9700 . ?
C12N H12E 0.9700 . ?
C12N H12F 0.9700 . ?
C12N H12G 0.9700 . ?
O1S C1S 1.26(5) . ?
O2S C2S 1.378(19) . ?
O3S C3S 1.40(2) . ?
O4S C4S 1.40(2) . ?
O5S C5S 1.40(2) . ?
O5S C16S 1.45(7) 4 ?
C5S C16S 1.11(12) 4 ?
O6S C6S 1.42(7) . ?
O7S C7S 1.40(2) . ?
O8S C8S 1.40(2) . ?
O9S C9S 1.39(2) . ?
O10S C10S 1.40(2) . ?
O11S C11S 1.40(2) . ?
O12S C12S 1.41(2) . ?
O13S C13S 1.393(14) . ?
O14S C14S 1.40(2) . ?
O15S C15S 1.40(2) . ?
O16S C16S 1.40(2) . ?
O17S O17S 1.81(15) 2_655 ?
O17S C17S 1.25(10) 2_655 ?
O17S C17S 1.61(11) . ?
O18S C18S 1.56(7) . ?

loop_
_geom_hbond_atom_site_label_D
_geom_hbond_atom_site_label_H
_geom_hbond_atom_site_label_A
_geom_hbond_distance_DH
_geom_hbond_distance_HA
_geom_hbond_distance_DA
_geom_hbond_angle_DHA
_geom_hbond_site_symmetry_A
_geom_hbond_publ_flag
O7M H7M O13S 0.862(10) 2.58(2) 3.309(19) 143(4) . yes

loop_
_geom_torsion_atom_site_label_1
_geom_torsion_atom_site_label_2
_geom_torsion_atom_site_label_3
_geom_torsion_atom_site_label_4
_geom_torsion
_geom_torsion_site_symmetry_1
_geom_torsion_site_symmetry_2
_geom_torsion_site_symmetry_3
_geom_torsion_site_symmetry_4
_geom_torsion_publ_flag
C17S O17S C17S O17S 19(12) 2_655 . . 2_655 ?
